data_4105826
loop_
_publ_author_name
'Clifton R. Hamilton'
'Regina A. Baglia'
'Alexander D. Gordon'
'Michael J. Zdilla'

_publ_section_title
;
 Synthesis of Tetranuclear, Four-Coordinate Manganese Clusters with
 "Pinned Butterfly" Geometry Formed by Metal-Mediated N-N Bond Cleavage in
 Diphenylhydrazine
;
_journal_name_full 'Journal of the American Chemical Society'
_journal_page_first 4208
_journal_page_last 4211
_journal_paper_doi 10.1021/ja110536t
_journal_volume 133
_journal_year 2011
_chemical_formula_moiety '{(Mn +2) (C6 H18 N Si2 -1)2 (C4 H8 O)2'
_chemical_formula_sum 'C20 H52 Mn N2 O2 Si4'
_chemical_formula_weight 519.94
_chemical_name_common 'manganese bis(tms-amide) bis(THF)'
_chemical_name_systematic
; 
 bis(tetrahydrofuran)bis[bis(trimethylsilylamido)]manganese(II) 
;
_space_group_IT_number 14
_symmetry_cell_setting monoclinic
_symmetry_space_group_name_Hall '-P 2ybc'
_symmetry_space_group_name_H-M 'P 1 21/c 1'
_atom_sites_solution_hydrogens geom
_atom_sites_solution_primary direct
_atom_sites_solution_secondary difmap
_audit_creation_method SHELXL-97
_cell_angle_alpha 90.00
_cell_angle_beta 97.116(2)
_cell_angle_gamma 90.00
_cell_formula_units_Z 4
_cell_length_a 13.8679(19)
_cell_length_b 12.1188(16)
_cell_length_c 18.512(3)
_cell_measurement_reflns_used 32427
_cell_measurement_temperature 173(2)
_cell_measurement_theta_max 28.827
_cell_measurement_theta_min 2.234
_cell_volume 3087.2(8)
_computing_cell_refinement 'SAINT (Bruker AXS)'
_computing_data_collection 'COSMO (Bruker AXS)'
_computing_data_reduction 'SADABS (Bruker AXS)'
_computing_molecular_graphics 'SHELXL-97, XP (Sheldrick, 2008)'
_computing_publication_material 'APEX2 (Bruker AXS)'
_computing_structure_refinement 'SHELXL-97 (Sheldrick, 2008)'
_computing_structure_solution 'SHELXS-97 (Sheldrick, 2008)'
_diffrn_ambient_temperature 173(2)
_diffrn_detector_area_resol_mean 8.333
_diffrn_measured_fraction_theta_full 0.998
_diffrn_measured_fraction_theta_max 0.998
_diffrn_measurement_device_type 'Bruker Kappa APEX II DUO'
_diffrn_measurement_method 'phi and omega scans'
_diffrn_radiation_monochromator graphite
_diffrn_radiation_source 'fine-focus sealed tube'
_diffrn_radiation_type MoK\a
_diffrn_radiation_wavelength 0.71073
_diffrn_reflns_av_R_equivalents 0.0424
_diffrn_reflns_av_sigmaI/netI 0.0398
_diffrn_reflns_limit_h_max 17
_diffrn_reflns_limit_h_min -18
_diffrn_reflns_limit_k_max 15
_diffrn_reflns_limit_k_min -15
_diffrn_reflns_limit_l_max 24
_diffrn_reflns_limit_l_min -24
_diffrn_reflns_number 27771
_diffrn_reflns_theta_full 27.48
_diffrn_reflns_theta_max 27.48
_diffrn_reflns_theta_min 1.48
_exptl_absorpt_coefficient_mu 0.599
_exptl_absorpt_correction_T_max 0.8406
_exptl_absorpt_correction_T_min 0.7263
_exptl_absorpt_correction_type multi-scan
_exptl_absorpt_process_details
;
 29335 Corrected reflections written to file
 Estimated minimum and maximum transmission:  0.6609  0.7456
 The ratio of these values is more reliable than their absolute values!
 Additional spherical absorption correction applied with mu*r =  0.2000
 Lambda/2 correction factor = 0.0015
;
_exptl_crystal_colour block
_exptl_crystal_density_diffrn 1.119
_exptl_crystal_description colorless
_exptl_crystal_F_000 1132
_exptl_crystal_size_max 0.57
_exptl_crystal_size_mid 0.35
_exptl_crystal_size_min 0.30
_refine_diff_density_max 0.535
_refine_diff_density_min -0.478
_refine_diff_density_rms 0.051
_refine_ls_extinction_method none
_refine_ls_goodness_of_fit_ref 1.031
_refine_ls_hydrogen_treatment constr
_refine_ls_matrix_type full
_refine_ls_number_parameters 262
_refine_ls_number_reflns 7067
_refine_ls_number_restraints 0
_refine_ls_restrained_S_all 1.031
_refine_ls_R_factor_all 0.0458
_refine_ls_R_factor_gt 0.0333
_refine_ls_shift/su_max 0.001
_refine_ls_shift/su_mean 0.000
_refine_ls_structure_factor_coef Fsqd
_refine_ls_weighting_details 'calc w=1/[\s^2^(Fo^2^)+(0.0538P)^2^+0.0000P] where P=(Fo^2^+2Fc^2^)/3'
_refine_ls_weighting_scheme calc
_refine_ls_wR_factor_gt 0.0926
_refine_ls_wR_factor_ref 0.0970
_reflns_number_gt 5507
_reflns_number_total 7067
_reflns_threshold_expression >2sigma(I)
_cod_data_source_file ja110536t_si_002_4.cif
_cod_data_source_block mnbis
_cod_original_cell_volume 3087.2(7)
_cod_database_code 4105826

loop_
_symmetry_equiv_pos_as_xyz
'x, y, z'
'-x, y+1/2, -z+1/2'
'-x, -y, -z'
'x, -y-1/2, z-1/2'

loop_
_atom_site_label
_atom_site_type_symbol
_atom_site_fract_x
_atom_site_fract_y
_atom_site_fract_z
_atom_site_U_iso_or_equiv
_atom_site_adp_type
_atom_site_occupancy
_atom_site_symmetry_multiplicity
_atom_site_calc_flag
_atom_site_refinement_flags
Mn1 Mn 0.261190(19) 0.07310(2) 0.267564(13) 0.02234(8) Uani 1 1 d .
N1 N 0.21192(10) -0.03872(11) 0.33651(7) 0.0236(3) Uani 1 1 d .
N2 N 0.26762(11) 0.06885(12) 0.15810(8) 0.0247(3) Uani 1 1 d .
O1 O 0.21647(11) 0.24670(11) 0.27833(7) 0.0375(3) Uani 1 1 d .
O2 O 0.39903(10) 0.11993(11) 0.33526(7) 0.0355(3) Uani 1 1 d .
Si1 Si 0.13913(4) -0.00005(4) 0.39993(3) 0.02955(13) Uani 1 1 d .
Si2 Si 0.24379(4) -0.17246(4) 0.32393(3) 0.02778(12) Uani 1 1 d .
Si3 Si 0.37128(4) 0.10382(5) 0.12285(3) 0.03093(13) Uani 1 1 d .
Si4 Si 0.16335(4) 0.02667(5) 0.10693(3) 0.03003(13) Uani 1 1 d .
C01 C 0.2176(2) 0.31572(19) 0.34196(13) 0.0617(7) Uani 1 1 d .
H01A H 0.2724 0.2953 0.3790 0.074 Uiso 1 1 calc R
H01B H 0.1562 0.3076 0.3636 0.074 Uiso 1 1 calc R
C02 C 0.2289(2) 0.43076(19) 0.31695(15) 0.0602(7) Uani 1 1 d .
H02A H 0.2959 0.4574 0.3318 0.072 Uiso 1 1 calc R
H02B H 0.1829 0.4805 0.3379 0.072 Uiso 1 1 calc R
C03 C 0.2075(3) 0.4273(2) 0.23636(16) 0.0872(11) Uani 1 1 d .
H03A H 0.2667 0.4437 0.2134 0.105 Uiso 1 1 calc R
H03B H 0.1567 0.4818 0.2190 0.105 Uiso 1 1 calc R
C04 C 0.17276(18) 0.31230(18) 0.21834(13) 0.0486(6) Uani 1 1 d .
H04A H 0.1010 0.3082 0.2142 0.058 Uiso 1 1 calc R
H04B H 0.1942 0.2872 0.1720 0.058 Uiso 1 1 calc R
C05 C 0.45864(18) 0.2171(2) 0.33421(14) 0.0597(7) Uani 1 1 d .
H05A H 0.4186 0.2844 0.3368 0.072 Uiso 1 1 calc R
H05B H 0.4895 0.2197 0.2888 0.072 Uiso 1 1 calc R
C06 C 0.5330(2) 0.2110(2) 0.39755(15) 0.0782(10) Uani 1 1 d .
H06A H 0.5986 0.2081 0.3818 0.094 Uiso 1 1 calc R
H06B H 0.5293 0.2766 0.4290 0.094 Uiso 1 1 calc R
C07 C 0.5140(3) 0.1113(3) 0.43675(19) 0.1010(14) Uani 1 1 d .
H07A H 0.5751 0.0697 0.4500 0.121 Uiso 1 1 calc R
H07B H 0.4863 0.1300 0.4820 0.121 Uiso 1 1 calc R
C08 C 0.44588(17) 0.04592(19) 0.38940(12) 0.0485(6) Uani 1 1 d .
H08A H 0.4803 -0.0133 0.3661 0.058 Uiso 1 1 calc R
H08B H 0.3974 0.0117 0.4174 0.058 Uiso 1 1 calc R
C21 C 0.0689(2) -0.1159(2) 0.43567(15) 0.0597(7) Uani 1 1 d .
H21A H 0.0296 -0.1527 0.3950 0.090 Uiso 1 1 calc R
H21B H 0.0262 -0.0864 0.4694 0.090 Uiso 1 1 calc R
H21C H 0.1141 -0.1691 0.4613 0.090 Uiso 1 1 calc R
C22 C 0.04378(17) 0.1005(2) 0.36229(13) 0.0513(6) Uani 1 1 d .
H22A H 0.0747 0.1644 0.3423 0.077 Uiso 1 1 calc R
H22B H 0.0068 0.1248 0.4012 0.077 Uiso 1 1 calc R
H22C H -0.0002 0.0650 0.3236 0.077 Uiso 1 1 calc R
C23 C 0.21126(19) 0.0645(2) 0.48129(12) 0.0547(6) Uani 1 1 d .
H23A H 0.2495 0.1260 0.4656 0.082 Uiso 1 1 calc R
H23B H 0.2550 0.0093 0.5063 0.082 Uiso 1 1 calc R
H23C H 0.1670 0.0919 0.5146 0.082 Uiso 1 1 calc R
C31 C 0.14034(17) -0.26072(18) 0.28383(14) 0.0537(6) Uani 1 1 d .
H31A H 0.1089 -0.2265 0.2390 0.080 Uiso 1 1 calc R
H31B H 0.0931 -0.2681 0.3188 0.080 Uiso 1 1 calc R
H31C H 0.1647 -0.3339 0.2727 0.080 Uiso 1 1 calc R
C32 C 0.30141(16) -0.24197(18) 0.40945(12) 0.0462(5) Uani 1 1 d .
H32A H 0.3563 -0.1976 0.4316 0.069 Uiso 1 1 calc R
H32B H 0.3246 -0.3153 0.3975 0.069 Uiso 1 1 calc R
H32C H 0.2533 -0.2492 0.4438 0.069 Uiso 1 1 calc R
C33 C 0.33754(16) -0.18247(18) 0.25973(12) 0.0430(5) Uani 1 1 d .
H33A H 0.3127 -0.1479 0.2133 0.064 Uiso 1 1 calc R
H33B H 0.3522 -0.2603 0.2516 0.064 Uiso 1 1 calc R
H33C H 0.3969 -0.1444 0.2807 0.064 Uiso 1 1 calc R
C41 C 0.3738(2) 0.0645(3) 0.02482(13) 0.0657(8) Uani 1 1 d .
H41A H 0.3623 -0.0150 0.0190 0.099 Uiso 1 1 calc R
H41B H 0.4374 0.0830 0.0102 0.099 Uiso 1 1 calc R
H41C H 0.3229 0.1050 -0.0058 0.099 Uiso 1 1 calc R
C42 C 0.48126(15) 0.03573(19) 0.17217(13) 0.0443(5) Uani 1 1 d .
H42A H 0.4857 0.0530 0.2242 0.066 Uiso 1 1 calc R
H42B H 0.5395 0.0628 0.1528 0.066 Uiso 1 1 calc R
H42C H 0.4762 -0.0443 0.1653 0.066 Uiso 1 1 calc R
C43 C 0.39408(16) 0.25638(18) 0.12666(13) 0.0480(6) Uani 1 1 d .
H43A H 0.3938 0.2825 0.1767 0.072 Uiso 1 1 calc R
H43B H 0.3429 0.2943 0.0947 0.072 Uiso 1 1 calc R
H43C H 0.4574 0.2721 0.1105 0.072 Uiso 1 1 calc R
C51 C 0.17256(19) -0.1154(2) 0.06814(15) 0.0601(7) Uani 1 1 d .
H51A H 0.1942 -0.1673 0.1075 0.090 Uiso 1 1 calc R
H51B H 0.2195 -0.1149 0.0327 0.090 Uiso 1 1 calc R
H51C H 0.1088 -0.1383 0.0440 0.090 Uiso 1 1 calc R
C52 C 0.12166(18) 0.1224(2) 0.02954(13) 0.0585(7) Uani 1 1 d .
H52A H 0.1164 0.1975 0.0483 0.088 Uiso 1 1 calc R
H52B H 0.0581 0.0983 0.0058 0.088 Uiso 1 1 calc R
H52C H 0.1688 0.1214 -0.0058 0.088 Uiso 1 1 calc R
C53 C 0.06037(14) 0.02095(19) 0.16310(11) 0.0411(5) Uani 1 1 d .
H53A H 0.0519 0.0935 0.1848 0.062 Uiso 1 1 calc R
H53B H 0.0746 -0.0339 0.2018 0.062 Uiso 1 1 calc R
H53C H 0.0006 0.0002 0.1321 0.062 Uiso 1 1 calc R

loop_
_atom_site_aniso_label
_atom_site_aniso_U_11
_atom_site_aniso_U_22
_atom_site_aniso_U_33
_atom_site_aniso_U_23
_atom_site_aniso_U_13
_atom_site_aniso_U_12
Mn1 0.02387(15) 0.02084(14) 0.02207(14) 0.00039(10) 0.00192(10) -0.00148(10)
N1 0.0248(8) 0.0208(7) 0.0261(7) 0.0006(6) 0.0063(6) -0.0014(6)
N2 0.0235(8) 0.0285(8) 0.0220(7) -0.0003(6) 0.0022(6) 0.0001(6)
O1 0.0563(9) 0.0242(7) 0.0316(7) -0.0035(5) 0.0032(6) 0.0053(6)
O2 0.0342(8) 0.0344(7) 0.0347(7) 0.0110(6) -0.0075(6) -0.0128(6)
Si1 0.0302(3) 0.0315(3) 0.0283(3) 0.0000(2) 0.0089(2) 0.0019(2)
Si2 0.0282(3) 0.0212(3) 0.0346(3) 0.0021(2) 0.0068(2) -0.00004(19)
Si3 0.0262(3) 0.0388(3) 0.0284(3) 0.0055(2) 0.0056(2) 0.0010(2)
Si4 0.0258(3) 0.0373(3) 0.0261(3) -0.0066(2) -0.0007(2) 0.0010(2)
C01 0.105(2) 0.0363(13) 0.0442(13) -0.0155(10) 0.0118(14) 0.0030(13)
C02 0.0690(18) 0.0338(13) 0.0750(18) -0.0119(12) -0.0021(14) 0.0021(11)
C03 0.157(3) 0.0284(13) 0.071(2) 0.0044(13) -0.005(2) 0.0143(16)
C04 0.0566(15) 0.0368(12) 0.0486(13) 0.0010(10) -0.0088(11) 0.0157(10)
C05 0.0600(16) 0.0532(15) 0.0598(15) 0.0204(12) -0.0164(12) -0.0353(12)
C06 0.085(2) 0.080(2) 0.0594(17) 0.0277(15) -0.0313(15) -0.0499(17)
C07 0.105(3) 0.083(2) 0.095(2) 0.0403(19) -0.064(2) -0.048(2)
C08 0.0420(13) 0.0427(13) 0.0553(14) 0.0194(11) -0.0154(11) -0.0085(10)
C21 0.0614(17) 0.0531(15) 0.0734(18) 0.0023(13) 0.0429(14) -0.0053(12)
C22 0.0434(14) 0.0636(16) 0.0495(14) 0.0066(11) 0.0167(11) 0.0207(11)
C23 0.0575(16) 0.0662(17) 0.0392(12) -0.0172(11) 0.0016(11) 0.0103(12)
C31 0.0510(14) 0.0317(12) 0.0769(17) -0.0102(11) 0.0023(12) -0.0107(10)
C32 0.0489(14) 0.0405(13) 0.0502(13) 0.0172(10) 0.0101(11) 0.0094(10)
C33 0.0491(13) 0.0354(12) 0.0480(13) 0.0045(9) 0.0200(10) 0.0142(9)
C41 0.0527(16) 0.110(2) 0.0385(13) -0.0057(14) 0.0206(11) -0.0004(15)
C42 0.0273(11) 0.0483(13) 0.0588(14) 0.0126(11) 0.0108(10) 0.0048(9)
C43 0.0381(12) 0.0464(14) 0.0585(14) 0.0197(11) 0.0015(11) -0.0051(10)
C51 0.0501(15) 0.0589(16) 0.0703(17) -0.0378(14) 0.0032(12) -0.0033(12)
C52 0.0456(14) 0.086(2) 0.0403(13) 0.0146(13) -0.0091(11) 0.0014(13)
C53 0.0249(11) 0.0580(14) 0.0396(11) -0.0070(10) 0.0003(8) -0.0026(9)

loop_
_atom_type_symbol
_atom_type_description
_atom_type_scat_dispersion_real
_atom_type_scat_dispersion_imag
_atom_type_scat_source
C C 0.0033 0.0016 'International Tables Vol C Tables 4.2.6.8 and 6.1.1.4'
H H 0.0000 0.0000 'International Tables Vol C Tables 4.2.6.8 and 6.1.1.4'
N N 0.0061 0.0033 'International Tables Vol C Tables 4.2.6.8 and 6.1.1.4'
O O 0.0106 0.0060 'International Tables Vol C Tables 4.2.6.8 and 6.1.1.4'
Si Si 0.0817 0.0704 'International Tables Vol C Tables 4.2.6.8 and 6.1.1.4'
Mn Mn 0.3368 0.7283 'International Tables Vol C Tables 4.2.6.8 and 6.1.1.4'

loop_
_geom_angle_atom_site_label_1
_geom_angle_atom_site_label_2
_geom_angle_atom_site_label_3
_geom_angle
N1 Mn1 N2 131.68(6)
N1 Mn1 O1 117.22(6)
N2 Mn1 O1 99.26(5)
N1 Mn1 O2 98.52(5)
N2 Mn1 O2 115.19(6)
O1 Mn1 O2 86.42(5)
Si2 N1 Si1 122.76(9)
Si2 N1 Mn1 115.75(8)
Si1 N1 Mn1 121.43(8)
Si3 N2 Si4 124.00(9)
Si3 N2 Mn1 121.12(8)
Si4 N2 Mn1 114.88(8)
C04 O1 C01 105.73(16)
C04 O1 Mn1 123.59(12)
C01 O1 Mn1 130.59(13)
C08 O2 C05 107.98(15)
C08 O2 Mn1 121.04(11)
C05 O2 Mn1 130.94(12)
N1 Si1 C22 111.98(9)
N1 Si1 C23 111.44(10)
C22 Si1 C23 108.10(11)
N1 Si1 C21 114.50(10)
C22 Si1 C21 104.19(12)
C23 Si1 C21 106.12(13)
N1 Si2 C31 113.55(9)
N1 Si2 C33 111.16(8)
C31 Si2 C33 105.69(11)
N1 Si2 C32 113.65(9)
C31 Si2 C32 107.65(11)
C33 Si2 C32 104.44(10)
N2 Si3 C42 112.27(9)
N2 Si3 C43 112.15(9)
C42 Si3 C43 107.05(10)
N2 Si3 C41 115.07(10)
C42 Si3 C41 104.36(12)
C43 Si3 C41 105.24(12)
N2 Si4 C53 110.84(8)
N2 Si4 C51 113.22(10)
C53 Si4 C51 105.78(11)
N2 Si4 C52 113.45(10)
C53 Si4 C52 105.25(11)
C51 Si4 C52 107.71(13)
O1 C01 C02 106.3(2)
C01 C02 C03 105.7(2)
C02 C03 C04 105.6(2)
O1 C04 C03 104.42(18)
O2 C05 C06 107.24(18)
C07 C06 C05 106.8(2)
C08 C07 C06 107.4(2)
O2 C08 C07 106.62(18)

loop_
_geom_bond_atom_site_label_1
_geom_bond_atom_site_label_2
_geom_bond_distance
Mn1 N1 2.0368(14)
Mn1 N2 2.0401(15)
Mn1 O1 2.2093(13)
Mn1 O2 2.2255(12)
N1 Si2 1.7035(15)
N1 Si1 1.7061(15)
N2 Si3 1.7042(16)
N2 Si4 1.7059(15)
O1 C04 1.437(2)
O1 C01 1.443(2)
O2 C08 1.439(2)
O2 C05 1.440(2)
Si1 C22 1.868(2)
Si1 C23 1.873(2)
Si1 C21 1.875(2)
Si2 C31 1.868(2)
Si2 C33 1.871(2)
Si2 C32 1.882(2)
Si3 C42 1.870(2)
Si3 C43 1.876(2)
Si3 C41 1.881(2)
Si4 C53 1.869(2)
Si4 C51 1.876(2)
Si4 C52 1.878(2)
C01 C02 1.483(3)
C02 C03 1.485(4)
C03 C04 1.499(3)
C05 C06 1.464(3)
C06 C07 1.450(4)
C07 C08 1.444(3)

loop_
_geom_torsion_atom_site_label_1
_geom_torsion_atom_site_label_2
_geom_torsion_atom_site_label_3
_geom_torsion_atom_site_label_4
_geom_torsion
N2 Mn1 N1 Si2 42.90(12)
O1 Mn1 N1 Si2 177.35(7)
O2 Mn1 N1 Si2 -92.31(8)
N2 Mn1 N1 Si1 -134.43(8)
O1 Mn1 N1 Si1 0.01(11)
O2 Mn1 N1 Si1 90.36(9)
N1 Mn1 N2 Si3 -131.79(9)
O1 Mn1 N2 Si3 88.24(9)
O2 Mn1 N2 Si3 -2.15(11)
N1 Mn1 N2 Si4 47.43(12)
O1 Mn1 N2 Si4 -92.53(9)
O2 Mn1 N2 Si4 177.08(7)
N1 Mn1 O1 C04 -128.10(16)
N2 Mn1 O1 C04 19.20(17)
O2 Mn1 O1 C04 134.16(17)
N1 Mn1 O1 C01 47.9(2)
N2 Mn1 O1 C01 -164.8(2)
O2 Mn1 O1 C01 -49.9(2)
N1 Mn1 O2 C08 24.65(17)
N2 Mn1 O2 C08 -119.79(16)
O1 Mn1 O2 C08 141.65(16)
N1 Mn1 O2 C05 -158.1(2)
N2 Mn1 O2 C05 57.5(2)
O1 Mn1 O2 C05 -41.1(2)
Si2 N1 Si1 C22 -134.92(12)
Mn1 N1 Si1 C22 42.22(13)
Si2 N1 Si1 C23 103.86(12)
Mn1 N1 Si1 C23 -79.00(12)
Si2 N1 Si1 C21 -16.60(15)
Mn1 N1 Si1 C21 160.55(12)
Si1 N1 Si2 C31 69.00(14)
Mn1 N1 Si2 C31 -108.29(11)
Si1 N1 Si2 C33 -171.98(10)
Mn1 N1 Si2 C33 10.72(12)
Si1 N1 Si2 C32 -54.50(13)
Mn1 N1 Si2 C32 128.21(10)
Si4 N2 Si3 C42 -131.77(12)
Mn1 N2 Si3 C42 47.38(13)
Si4 N2 Si3 C43 107.65(12)
Mn1 N2 Si3 C43 -73.20(12)
Si4 N2 Si3 C41 -12.60(16)
Mn1 N2 Si3 C41 166.56(12)
Si3 N2 Si4 C53 -169.64(11)
Mn1 N2 Si4 C53 11.16(12)
Si3 N2 Si4 C51 71.68(15)
Mn1 N2 Si4 C51 -107.52(12)
Si3 N2 Si4 C52 -51.47(15)
Mn1 N2 Si4 C52 129.32(11)
C04 O1 C01 C02 -31.7(3)
Mn1 O1 C01 C02 151.81(16)
O1 C01 C02 C03 14.8(3)
C01 C02 C03 C04 6.7(3)
C01 O1 C04 C03 35.5(3)
Mn1 O1 C04 C03 -147.66(19)
C02 C03 C04 O1 -25.8(3)
C08 O2 C05 C06 -10.5(3)
Mn1 O2 C05 C06 171.96(19)
O2 C05 C06 C07 -1.9(4)
C05 C06 C07 C08 13.5(4)
C05 O2 C08 C07 18.9(3)
Mn1 O2 C08 C07 -163.3(2)
C06 C07 C08 O2 -20.0(4)
